data_7208179
loop_
_publ_author_name
'Song, Li-Sha'
'Wang, Hong-Mei'
'Niu, Yun-Yin'
'Hou, Hong-Wei'
'Zhu, Yu'

_publ_section_title
;
 The anion exchange reaction of bis(isoquinoline) ionic liquids:
 self-assembly, crystal structures and thermal properties of ten novel d10
 metal (Cu, Ag) halide/thiocyanate supramolecular polymers
;
_journal_issue 15
_journal_name_full CrystEngComm
_journal_page_first 4927
_journal_paper_doi 10.1039/c2ce25103e
_journal_volume 14
_journal_year 2012
_chemical_formula_moiety '0.25(Ag8 I16), 0.5(C48 H52 N4)'
_chemical_formula_sum 'C24 H26 Ag2 I4 N2'
_chemical_formula_weight 1065.81
_chemical_name_systematic
;
?
;
_space_group_crystal_system monoclinic
_space_group_IT_number 15
_space_group_name_Hall '-C 2yc'
_space_group_name_H-M_alt 'C 1 2/c 1'
_symmetry_space_group_name_Hall '-C 2yc'
_symmetry_space_group_name_H-M 'C 1 2/c 1'
_atom_sites_solution_hydrogens geom
_atom_sites_solution_primary direct
_atom_sites_solution_secondary difmap
_audit_creation_date 2011-09-22
_audit_creation_method
;
Olex2 1.1
(compiled 2011.09.07 svn.r1971, GUI svn.r3853)
;
_cell_angle_alpha 90.00
_cell_angle_beta 127.679(7)
_cell_angle_gamma 90.00
_cell_formula_units_Z 4
_cell_length_a 19.2749(9)
_cell_length_b 13.4627(3)
_cell_length_c 13.9207(7)
_cell_measurement_reflns_used 4973
_cell_measurement_temperature 291.15
_cell_measurement_theta_max 26.3109
_cell_measurement_theta_min 2.9493
_cell_volume 2859.0(3)
_computing_cell_refinement
;
CrysAlisPro, Agilent Technologies,
Version 1.171.35.15 (release 03-08-2011 CrysAlis171 .NET)
(compiled Aug 3 2011,13:03:54)
;
_computing_data_collection
;
CrysAlisPro, Agilent Technologies,
Version 1.171.35.15 (release 03-08-2011 CrysAlis171 .NET)
(compiled Aug 3 2011,13:03:54)
;
_computing_data_reduction
;
CrysAlisPro, Agilent Technologies,
Version 1.171.35.15 (release 03-08-2011 CrysAlis171 .NET)
(compiled Aug 3 2011,13:03:54)
;
_computing_molecular_graphics
;
O. V. Dolomanov, L. J. Bourhis, R. J. Gildea, J. A. K. Howard and H. Puschmann,
OLEX2: a complete structure solution, refinement and analysis program.
J. Appl. Cryst. (2009). 42, 339-341.
;
_computing_publication_material
;
O. V. Dolomanov, L. J. Bourhis, R. J. Gildea, J. A. K. Howard and H. Puschmann,
OLEX2: a complete structure solution, refinement and analysis program.
J. Appl. Cryst. (2009). 42, 339-341.
;
_computing_structure_refinement
;
SHELXL, G.M. Sheldrick, Acta Cryst.
2008). A64, 112-122
;
_computing_structure_solution
;
SHELXS, G.M. Sheldrick, Acta Cryst.
(2008). A64, 112-122
;
_diffrn_ambient_temperature 291.15
_diffrn_detector_area_resol_mean 16.2312
_diffrn_measured_fraction_theta_full 0.999
_diffrn_measured_fraction_theta_max 0.999
_diffrn_measurement_details
;
1 omega -42.00 -14.00 1.0000 15.0000
omega____ theta____ kappa____ phi______ frames
- -17.1323 109.0000 -169.0000 28

2 omega -16.00 23.00 1.0000 15.0000
omega____ theta____ kappa____ phi______ frames
- -17.1323 -109.0000 -10.0000 39

3 omega -53.00 -12.00 1.0000 15.0000
omega____ theta____ kappa____ phi______ frames
- 19.6323 -37.0000 -90.0000 41

4 omega 14.00 67.00 1.0000 15.0000
omega____ theta____ kappa____ phi______ frames
- 19.6323 -109.0000 169.0000 53

5 omega 10.00 57.00 1.0000 15.0000
omega____ theta____ kappa____ phi______ frames
- 19.6323 37.0000 120.0000 47

6 omega 16.00 47.00 1.0000 15.0000
omega____ theta____ kappa____ phi______ frames
- 19.6323 -109.0000 -10.0000 31

7 omega -51.00 92.00 1.0000 15.0000
omega____ theta____ kappa____ phi______ frames
- 19.6323 0.0000 -90.0000 143

8 omega -6.00 49.00 1.0000 15.0000
omega____ theta____ kappa____ phi______ frames
- 19.6323 37.0000 0.0000 55
;
_diffrn_measurement_device_type 'Xcalibur, Eos, Gemini'
_diffrn_measurement_method '\w scans'
_diffrn_orient_matrix_UB_11 -0.0295929000
_diffrn_orient_matrix_UB_12 -0.0176927000
_diffrn_orient_matrix_UB_13 0.0103100000
_diffrn_orient_matrix_UB_21 0.0330478000
_diffrn_orient_matrix_UB_22 0.0048951000
_diffrn_orient_matrix_UB_23 0.0635024000
_diffrn_orient_matrix_UB_31 -0.0139147000
_diffrn_orient_matrix_UB_32 0.0493896000
_diffrn_orient_matrix_UB_33 -0.0026301000
_diffrn_radiation_monochromator graphite
_diffrn_radiation_type 'Mo K\a'
_diffrn_radiation_wavelength 0.7107
_diffrn_reflns_av_R_equivalents 0.0327
_diffrn_reflns_av_unetI/netI 0.0289
_diffrn_reflns_limit_h_max 21
_diffrn_reflns_limit_h_min -24
_diffrn_reflns_limit_k_max 16
_diffrn_reflns_limit_k_min -16
_diffrn_reflns_limit_l_max 17
_diffrn_reflns_limit_l_min -17
_diffrn_reflns_number 11659
_diffrn_reflns_theta_full 26.37
_diffrn_reflns_theta_max 26.37
_diffrn_reflns_theta_min 2.96
_diffrn_source 'Enhance (Mo) X-ray Source'
_diffrn_source_current n/a
_diffrn_source_voltage n/a
_exptl_absorpt_coefficient_mu 5.704
_exptl_absorpt_correction_T_max 0.251
_exptl_absorpt_correction_T_min 0.093
_exptl_absorpt_correction_type gaussian
_exptl_absorpt_process_details
;
CrysAlisPro, Agilent Technologies,
Version 1.171.35.15 (release 03-08-2011 CrysAlis171 .NET)
(compiled Aug 3 2011,13:03:54)
Numerical absorption correction based on gaussian integration over
a multifaceted crystal model
;
_exptl_crystal_colour yellow
_exptl_crystal_density_diffrn 2.476
_exptl_crystal_density_method 'not measured'
_exptl_crystal_description block
_exptl_crystal_F_000 1960
_exptl_crystal_size_max 0.248
_exptl_crystal_size_mid 0.1733
_exptl_crystal_size_min 0.118
_refine_diff_density_max 1.087
_refine_diff_density_min -1.062
_refine_diff_density_rms 0.118
_refine_ls_extinction_method none
_refine_ls_goodness_of_fit_ref 1.068
_refine_ls_hydrogen_treatment constr
_refine_ls_matrix_type full
_refine_ls_number_parameters 152
_refine_ls_number_reflns 2927
_refine_ls_number_restraints 2
_refine_ls_restrained_S_all 1.069
_refine_ls_R_factor_all 0.0407
_refine_ls_R_factor_gt 0.0323
_refine_ls_shift/su_max 0.001
_refine_ls_shift/su_mean 0.000
_refine_ls_structure_factor_coef Fsqd
_refine_ls_weighting_details 'calc w=1/[\s^2^(Fo^2^)+(0.0269P)^2^+7.3969P] where P=(Fo^2^+2Fc^2^)/3'
_refine_ls_weighting_scheme calc
_refine_ls_wR_factor_gt 0.0675
_refine_ls_wR_factor_ref 0.0715
_reflns_number_gt 2516
_reflns_number_total 2927
_reflns_threshold_expression >2sigma(I)
_cod_data_source_file c2ce25103e.txt
_cod_data_source_block 6
_cod_depositor_comments
;
The following automatic conversions were performed:

'_refine_ls_hydrogen_treatment' value 'CONSTR' changed to 'constr'
according to /home/saulius/struct/CIF-dictionaries/cif_core.dic
dictionary named 'cif_core.dic' version 2.4.1 from 2010-06-29.

Automatic conversion script
Id: cif_fix_values 1891 2012-01-12 08:04:46Z andrius 
;
_cod_original_cell_volume 2858.9(2)
_cod_database_code 7208179
_chemical_oxdiff_formula C24H26N2Ag2I4
_reflns_odcompleteness_completeness 99.80
_reflns_odcompleteness_iscentric 1
_reflns_odcompleteness_theta 26.32

loop_
_space_group_symop_id
_space_group_symop_operation_xyz
1 'x, y, z'
2 '-x, y, -z+1/2'
3 'x+1/2, y+1/2, z'
4 '-x+1/2, y+1/2, -z+1/2'
5 '-x, -y, -z'
6 'x, -y, z-1/2'
7 '-x+1/2, -y+1/2, -z'
8 'x+1/2, -y+1/2, z-1/2'

loop_
_atom_site_label
_atom_site_type_symbol
_atom_site_fract_x
_atom_site_fract_y
_atom_site_fract_z
_atom_site_U_iso_or_equiv
_atom_site_adp_type
_atom_site_occupancy
_atom_site_symmetry_multiplicity
_atom_site_calc_flag
_atom_site_refinement_flags
_atom_site_disorder_assembly
_atom_site_disorder_group
I1 I 0.64365(2) 0.60685(3) 0.37040(3) 0.04914(11) Uani 1 1 d . . .
I2 I 0.46579(3) 0.35676(3) 0.41616(4) 0.06098(13) Uani 1 1 d . . .
Ag1 Ag 0.50088(3) 0.54713(3) 0.36986(4) 0.06413(15) Uani 1 1 d . . .
N1 N 0.8078(3) 0.4522(3) 0.7278(4) 0.0448(10) Uani 1 1 d . A .
C1 C 0.9613(3) 0.4797(3) 0.8489(4) 0.0353(10) Uani 1 1 d . . .
C2 C 1.0477(3) 0.4432(4) 0.9207(4) 0.0443(12) Uani 1 1 d . . .
H2 H 1.0579 0.3752 0.9336 0.053 Uiso 1 1 calc R . .
C3 C 1.1161(3) 0.5070(4) 0.9711(5) 0.0503(13) Uani 1 1 d . . .
H3 H 1.1731 0.4825 1.0175 0.060 Uiso 1 1 calc R . .
C4 C 1.1012(4) 0.6097(4) 0.9536(5) 0.0536(14) Uani 1 1 d . . .
H4 H 1.1487 0.6528 0.9905 0.064 Uiso 1 1 calc R . .
C5 C 1.0190(4) 0.6469(4) 0.8841(5) 0.0493(13) Uani 1 1 d . . .
H5 H 1.0104 0.7151 0.8719 0.059 Uiso 1 1 calc R . .
C6 C 0.9465(3) 0.5834(3) 0.8301(4) 0.0398(11) Uani 1 1 d . . .
C7 C 0.8589(4) 0.6166(4) 0.7581(5) 0.0511(13) Uani 1 1 d . . .
H7 H 0.8472 0.6843 0.7446 0.061 Uiso 1 1 calc R . .
C8 C 0.7920(4) 0.5524(4) 0.7089(5) 0.0502(13) Uani 1 1 d . . .
H8 H 0.7347 0.5759 0.6617 0.060 Uiso 1 1 calc R . .
C9 C 0.8887(3) 0.4168(4) 0.7953(5) 0.0432(11) Uani 1 1 d . . .
H9 H 0.8974 0.3486 0.8073 0.052 Uiso 1 1 calc R . .
C10 C 0.7303(4) 0.3844(5) 0.6716(6) 0.0694(18) Uani 1 1 d D . .
H10A H 0.7227 0.3683 0.7326 0.083 Uiso 0.681(10) 1 calc PR A 1
H10B H 0.6784 0.4202 0.6070 0.083 Uiso 0.681(10) 1 calc PR A 1
H10C H 0.7430 0.3350 0.7311 0.083 Uiso 0.319(10) 1 calc PR A 2
H10D H 0.6804 0.4229 0.6513 0.083 Uiso 0.319(10) 1 calc PR A 2
C11 C 0.7358(6) 0.2908(7) 0.6213(8) 0.051(2) Uani 0.681(10) 1 d P A 1
H11A H 0.6814 0.2547 0.5848 0.061 Uiso 0.681(10) 1 calc PR A 1
H11B H 0.7824 0.2509 0.6883 0.061 Uiso 0.681(10) 1 calc PR A 1
C12 C 0.7519(7) 0.2989(8) 0.5279(10) 0.053(2) Uani 0.681(10) 1 d P . 1
H12A H 0.7086 0.3433 0.4638 0.063 Uiso 0.681(10) 1 calc PR A 1
H12B H 0.8091 0.3284 0.5661 0.063 Uiso 0.681(10) 1 calc PR A 1
C11A C 0.7061(12) 0.3329(14) 0.5611(16) 0.051(2) Uani 0.319(10) 1 d PD A 2
H11C H 0.6909 0.3838 0.5018 0.061 Uiso 0.319(10) 1 calc PR A 2
H11D H 0.6530 0.2957 0.5291 0.061 Uiso 0.319(10) 1 calc PR A 2
C12A C 0.7698(16) 0.2620(16) 0.565(3) 0.053(2) Uani 0.319(10) 1 d PD . 2
H12C H 0.8267 0.2931 0.6058 0.063 Uiso 0.319(10) 1 calc PR A 2
H12D H 0.7769 0.2019 0.6090 0.063 Uiso 0.319(10) 1 calc PR A 2

loop_
_atom_site_aniso_label
_atom_site_aniso_U_11
_atom_site_aniso_U_22
_atom_site_aniso_U_33
_atom_site_aniso_U_23
_atom_site_aniso_U_13
_atom_site_aniso_U_12
I1 0.03743(18) 0.0590(2) 0.0466(2) 0.00336(15) 0.02342(16) -0.00144(14)
I2 0.0789(3) 0.0402(2) 0.0609(3) -0.00419(16) 0.0412(2) -0.01657(17)
Ag1 0.0581(3) 0.0616(3) 0.0679(3) 0.0132(2) 0.0360(3) -0.0047(2)
N1 0.040(2) 0.055(3) 0.043(2) -0.0112(19) 0.027(2) -0.0055(19)
C1 0.040(2) 0.037(2) 0.032(2) -0.0036(18) 0.024(2) -0.0013(19)
C2 0.050(3) 0.044(3) 0.043(3) -0.001(2) 0.031(3) 0.007(2)
C3 0.042(3) 0.066(4) 0.043(3) -0.003(2) 0.026(2) -0.002(3)
C4 0.058(3) 0.061(4) 0.051(3) -0.015(3) 0.038(3) -0.020(3)
C5 0.069(4) 0.037(3) 0.052(3) -0.006(2) 0.042(3) -0.007(2)
C6 0.051(3) 0.039(3) 0.035(2) 0.0010(19) 0.030(2) 0.004(2)
C7 0.058(3) 0.045(3) 0.051(3) 0.008(2) 0.034(3) 0.016(3)
C8 0.048(3) 0.060(3) 0.041(3) 0.004(2) 0.027(3) 0.015(3)
C9 0.047(3) 0.040(3) 0.049(3) -0.006(2) 0.032(3) 0.000(2)
C10 0.047(3) 0.088(5) 0.081(5) -0.029(3) 0.043(3) -0.023(3)
C11 0.048(5) 0.059(6) 0.049(5) -0.011(3) 0.031(4) -0.020(4)
C12 0.058(6) 0.045(7) 0.063(8) -0.006(4) 0.041(6) -0.018(5)
C11A 0.048(5) 0.059(6) 0.049(5) -0.011(3) 0.031(4) -0.020(4)
C12A 0.058(6) 0.045(7) 0.063(8) -0.006(4) 0.041(6) -0.018(5)

loop_
_atom_type_symbol
_atom_type_description
_atom_type_scat_dispersion_real
_atom_type_scat_dispersion_imag
_atom_type_scat_source
C C 0.0033 0.0016 'International Tables Vol C Tables 4.2.6.8 and 6.1.1.4'
H H 0.0000 0.0000 'International Tables Vol C Tables 4.2.6.8 and 6.1.1.4'
Ag Ag -0.8971 1.1015 'International Tables Vol C Tables 4.2.6.8 and 6.1.1.4'
I I -0.4742 1.8119 'International Tables Vol C Tables 4.2.6.8 and 6.1.1.4'
N N 0.0061 0.0033 'International Tables Vol C Tables 4.2.6.8 and 6.1.1.4'

loop_
_exptl_crystal_face_index_h
_exptl_crystal_face_index_k
_exptl_crystal_face_index_l
_exptl_crystal_face_perp_dist
_exptl_oxdiff_crystal_face_indexfrac_h
_exptl_oxdiff_crystal_face_indexfrac_k
_exptl_oxdiff_crystal_face_indexfrac_l
_exptl_oxdiff_crystal_face_x
_exptl_oxdiff_crystal_face_y
_exptl_oxdiff_crystal_face_z
-6 -1 -13 0.0772 -6.0514 -1.0191 -12.9805 0.0633 -1.0293 0.0680
-27 2 12 0.0586 -27.0120 1.9689 12.0262 0.8885 -0.1194 0.4415
-14 14 12 0.0947 -14.0053 13.9753 12.0136 0.2911 0.3685 0.8535
15 3 -20 0.0639 14.9578 3.0013 -20.0007 -0.7020 -0.7611 -0.0073
-16 -15 10 0.1220 -15.9755 -14.9988 10.0063 0.8413 0.0340 -0.5448
2 6 -16 0.0762 1.9435 5.9826 -15.9856 -0.3282 -0.9216 0.3105
6 17 4 0.1078 6.0002 16.9944 3.9952 -0.4370 0.5352 0.7453
23 -1 -2 0.0405 23.0359 -0.9671 -2.0295 -0.6855 0.6277 -0.3630
-23 1 2 0.0819 -23.0359 0.9671 2.0295 0.6855 -0.6277 0.3630
24 -1 -18 0.0560 23.9858 -0.9796 -18.0163 -0.8782 -0.3562 -0.3348
26 1 -16 0.0565 25.9931 1.0230 -16.0200 -0.9525 -0.1533 -0.2690
-26 4 16 0.0728 -26.0000 3.9718 16.0220 0.8643 0.1776 0.5158
-8 3 -11 0.0747 -8.0540 2.9756 -10.9780 0.0725 -0.9487 0.2879
6 1 13 0.0757 6.0514 1.0191 12.9805 -0.0633 1.0293 -0.0680
10 -18 -3 0.0856 10.0329 -17.9690 -3.0180 -0.0101 0.0520 -1.0192
-9 -16 -2 0.1066 -9.0005 -15.9980 -1.9926 0.5289 -0.5023 -0.6597
-10 17 2 0.1073 -10.0347 16.9692 2.0185 0.0175 -0.1204 0.9724
-11 -16 10 0.1184 -10.9652 -15.9905 9.9992 0.7105 0.1943 -0.6635

loop_
_geom_angle_atom_site_label_1
_geom_angle_atom_site_label_2
_geom_angle_atom_site_label_3
_geom_angle
_geom_angle_site_symmetry_1
_geom_angle_site_symmetry_3
Ag1 I1 Ag1 70.78(2) . 2_655
Ag1 I2 Ag1 84.098(17) . 5_666
I1 Ag1 I1 99.876(18) . 2_655
I1 Ag1 I2 120.96(2) 2_655 5_666
I1 Ag1 I2 105.055(19) . 5_666
I1 Ag1 Ag1 54.632(17) . 2_655
I1 Ag1 Ag1 54.588(16) 2_655 2_655
I2 Ag1 I1 108.881(19) . 2_655
I2 Ag1 I1 128.19(2) . .
I2 Ag1 I2 95.901(17) . 5_666
I2 Ag1 Ag1 151.905(13) 5_666 2_655
I2 Ag1 Ag1 111.907(14) . 2_655
C8 N1 C10 117.7(5) . .
C9 N1 C8 121.2(4) . .
C9 N1 C10 121.1(5) . .
C2 C1 C6 119.5(4) . .
C9 C1 C2 122.1(4) . .
C9 C1 C6 118.4(4) . .
C3 C2 C1 120.0(5) . .
C2 C3 C4 120.3(5) . .
C5 C4 C3 121.0(5) . .
C4 C5 C6 120.4(5) . .
C5 C6 C1 118.7(5) . .
C5 C6 C7 123.8(5) . .
C7 C6 C1 117.5(4) . .
C8 C7 C6 121.2(5) . .
C7 C8 N1 120.3(5) . .
N1 C9 C1 121.4(4) . .
C11 C10 N1 115.4(5) . .
C11 C10 C11A 34.4(7) . .
C11A C10 N1 114.0(8) . .
C10 C11 C12 117.2(8) . .
C12 C12 C11 114.1(10) 7_656 .
C10 C11A C12A 121.2(18) . .
C12A C12A C11A 107(2) 7_656 .

loop_
_geom_bond_atom_site_label_1
_geom_bond_atom_site_label_2
_geom_bond_distance
_geom_bond_site_symmetry_2
I1 Ag1 2.8625(6) .
I1 Ag1 2.8641(7) 2_655
I2 Ag1 2.8238(5) .
I2 Ag1 2.9360(7) 5_666
Ag1 I1 2.8641(7) 2_655
Ag1 I2 2.9360(7) 5_666
Ag1 Ag1 3.3166(10) 2_655
N1 C8 1.372(6) .
N1 C9 1.323(6) .
N1 C10 1.500(6) .
C1 C2 1.407(7) .
C1 C6 1.417(6) .
C1 C9 1.399(7) .
C2 C3 1.355(7) .
C3 C4 1.403(8) .
C4 C5 1.351(8) .
C5 C6 1.401(7) .
C6 C7 1.410(7) .
C7 C8 1.340(8) .
C10 C11 1.477(10) .
C10 C11A 1.479(14) .
C11 C12 1.515(13) .
C12 C12 1.51(2) 7_656
C11A C12A 1.527(18) .
C12A C12A 1.52(6) 7_656
